data_2211904
loop_
_publ_author_name
'Michael Scharwitz'
'Tobias van Almsick'
'William S. Sheldrick'

_publ_section_title
;Carbonyl(diethyldithiocarbamato)(\h^5^-pentamethylcyclopentadienyl)iridium(III)
 trifluoromethanesulfonate
;
_journal_coeditor_code NG2169
_journal_issue 1
_journal_name_full 'Acta Crystallographica Section E'
_journal_page_first m105
_journal_page_last m107
_journal_paper_doi 10.1107/S1600536806052019
_journal_volume 63
_journal_year 2007
_chemical_formula_iupac '[Ir (C10 H15) (C5 H10 N S2) (C O)] (C F3 O3 S)'
_chemical_formula_moiety 'C16 H25 Ir N O S2 +, C F3 O3 S -'
_chemical_formula_sum 'C17 H25 F3 Ir N O4 S3'
_chemical_formula_weight 652.76
_chemical_name_systematic
;Carbonyl(diethyldithiocarbamato)(\h^5^-pentamethylcyclopentadienyl)iridium(III)
trifluoromethanesulfonate
;
_space_group_IT_number 2
_symmetry_cell_setting triclinic
_symmetry_space_group_name_Hall '-P 1'
_symmetry_space_group_name_H-M 'P -1'
_atom_sites_solution_hydrogens geom
_atom_sites_solution_primary direct
_atom_sites_solution_secondary difmap
_audit_creation_method SHELXL-97
_cell_angle_alpha 112.061(7)
_cell_angle_beta 101.245(17)
_cell_angle_gamma 90.470(15)
_cell_formula_units_Z 2
_cell_length_a 8.194(4)
_cell_length_b 12.1398(12)
_cell_length_c 13.2421(19)
_cell_measurement_reflns_used 16
_cell_measurement_temperature 292(2)
_cell_measurement_theta_max 12.36
_cell_measurement_theta_min 5.26
_cell_volume 1192.5(6)
_computing_cell_refinement R3m/V
_computing_data_collection 'R3m/V (Siemens, 1989)'
_computing_data_reduction 'XDISK (Siemens, 1989)'
_computing_molecular_graphics 'SHELXTL-Plus (Sheldrick, 1995)'
_computing_publication_material SHELXL97
_computing_structure_refinement 'SHELXL97 (Sheldrick, 1997)'
_computing_structure_solution 'SHELXS97 (Sheldrick, 1997)'
_diffrn_ambient_temperature 292(2)
_diffrn_measured_fraction_theta_full 0.980
_diffrn_measured_fraction_theta_max 0.990
_diffrn_measurement_device_type 'Siemens P4'
_diffrn_measurement_method \w
_diffrn_radiation_monochromator graphite
_diffrn_radiation_source 'fine-focus sealed tube'
_diffrn_radiation_type MoK\a
_diffrn_radiation_wavelength 0.71073
_diffrn_reflns_av_R_equivalents 0.0244
_diffrn_reflns_av_sigmaI/netI 0.0295
_diffrn_reflns_limit_h_max 1
_diffrn_reflns_limit_h_min -9
_diffrn_reflns_limit_k_max 13
_diffrn_reflns_limit_k_min -13
_diffrn_reflns_limit_l_max 15
_diffrn_reflns_limit_l_min -15
_diffrn_reflns_number 5035
_diffrn_reflns_theta_full 25.00
_diffrn_reflns_theta_max 25.00
_diffrn_reflns_theta_min 1.95
_diffrn_standards_decay_% 0
_diffrn_standards_interval_count 97
_diffrn_standards_number 3
_exptl_absorpt_coefficient_mu 5.905
_exptl_absorpt_correction_T_max 0.145
_exptl_absorpt_correction_T_min 0.081
_exptl_absorpt_correction_type empirical
_exptl_absorpt_process_details 'via \y scans (North <i>et al.</i>,  1968)'
_exptl_crystal_colour yellow
_exptl_crystal_density_diffrn 1.818
_exptl_crystal_density_method 'not measured'
_exptl_crystal_description prism
_exptl_crystal_F_000 636
_exptl_crystal_size_max 0.46
_exptl_crystal_size_mid 0.44
_exptl_crystal_size_min 0.33
_refine_diff_density_max 0.777
_refine_diff_density_min -0.877
_refine_ls_extinction_coef 0.0089(5)
_refine_ls_extinction_expression Fc^*^=kFc[1+0.001xFc^2^\l^3^/sin(2\q)]^-1/4^
_refine_ls_extinction_method SHELXL97
_refine_ls_goodness_of_fit_ref 1.086
_refine_ls_hydrogen_treatment constr
_refine_ls_matrix_type full
_refine_ls_number_parameters 264
_refine_ls_number_reflns 4099
_refine_ls_number_restraints 0
_refine_ls_restrained_S_all 1.086
_refine_ls_R_factor_all 0.0277
_refine_ls_R_factor_gt 0.0249
_refine_ls_shift/su_max 0.009
_refine_ls_shift/su_mean 0.000
_refine_ls_structure_factor_coef Fsqd
_refine_ls_weighting_details 'calc w=1/[\s^2^(Fo^2^)+(0.0341P)^2^+0.7703P] where P=(Fo^2^+2Fc^2^)/3'
_refine_ls_weighting_scheme calc
_refine_ls_wR_factor_gt 0.0617
_refine_ls_wR_factor_ref 0.0632
_reflns_number_gt 3830
_reflns_number_total 4099
_reflns_threshold_expression I>2\s(I)
_cod_data_source_file ng2169.cif
_cod_data_source_block I
_cod_original_cell_volume 1192.6(6)
_cod_original_sg_symbol_H-M P-1
_cod_database_code 2211904
_cod_database_fobs_code 2211904

loop_
_symmetry_equiv_pos_as_xyz
'x, y, z'
'-x, -y, -z'

loop_
_atom_site_type_symbol
_atom_site_label
_atom_site_fract_x
_atom_site_fract_y
_atom_site_fract_z
_atom_site_U_iso_or_equiv
_atom_site_adp_type
_atom_site_calc_flag
_atom_site_refinement_flags
_atom_site_occupancy
Ir Ir1 0.200390(19) 0.093672(13) 0.833455(13) 0.04038(9) Uani d . 1
S S1 0.25931(15) -0.09841(11) 0.83215(11) 0.0552(3) Uani d . 1
S S2 -0.02910(14) -0.04404(10) 0.71040(10) 0.0495(3) Uani d . 1
N N1 0.0003(5) -0.2639(3) 0.7139(3) 0.0493(9) Uani d . 1
C C2 0.0669(5) -0.1538(4) 0.7457(4) 0.0444(9) Uani d . 1
C C3 0.0898(7) -0.3515(4) 0.7515(5) 0.0622(13) Uani d . 1
H H31 0.0101 -0.4018 0.7642 0.075 Uiso calc R 1
H H32 0.1679 -0.3094 0.8217 0.075 Uiso calc R 1
C C31 0.1827(11) -0.4281(7) 0.6679(7) 0.108(3) Uani d . 1
H H311 0.2464 -0.4792 0.6977 0.162 Uiso calc R 1
H H312 0.2567 -0.3783 0.6516 0.162 Uiso calc R 1
H H313 0.1046 -0.4759 0.6007 0.162 Uiso calc R 1
C C4 -0.1701(7) -0.3015(5) 0.6450(4) 0.0614(13) Uani d . 1
H H41 -0.1786 -0.3864 0.6002 0.074 Uiso calc R 1
H H42 -0.1908 -0.2599 0.5945 0.074 Uiso calc R 1
C C41 -0.3023(7) -0.2765(5) 0.7144(6) 0.0741(16) Uani d . 1
H H411 -0.2874 -0.3221 0.7605 0.111 Uiso calc R 1
H H412 -0.4111 -0.2984 0.6660 0.111 Uiso calc R 1
H H413 -0.2921 -0.1930 0.7607 0.111 Uiso calc R 1
C C1 0.0953(8) 0.1310(6) 0.9533(5) 0.0725(16) Uani d . 1
O O1 0.0344(8) 0.1591(6) 1.0281(4) 0.136(3) Uani d . 1
C C11 0.4561(6) 0.1426(4) 0.8207(5) 0.0553(12) Uani d . 1
C C111 0.6106(7) 0.0813(6) 0.8438(7) 0.085(2) Uani d . 1
H H111 0.7044 0.1185 0.8314 0.127 Uiso calc R 1
H H112 0.5935 -0.0015 0.7948 0.127 Uiso calc R 1
H H113 0.6320 0.0878 0.9199 0.127 Uiso calc R 1
C C12 0.3441(7) 0.1113(4) 0.7153(5) 0.0577(13) Uani d . 1
C C121 0.3589(11) 0.0154(6) 0.6065(6) 0.101(3) Uani d . 1
H H121 0.4367 0.0441 0.5745 0.151 Uiso calc R 1
H H122 0.2516 -0.0056 0.5563 0.151 Uiso calc R 1
H H123 0.3978 -0.0536 0.6193 0.151 Uiso calc R 1
C C13 0.2197(6) 0.1977(4) 0.7287(4) 0.0473(10) Uani d . 1
C C131 0.0838(8) 0.2060(6) 0.6387(5) 0.0763(16) Uani d . 1
H H131 -0.0116 0.2355 0.6693 0.114 Uiso calc R 1
H H132 0.0528 0.1284 0.5805 0.114 Uiso calc R 1
H H133 0.1230 0.2595 0.6088 0.114 Uiso calc R 1
C C14 0.2549(6) 0.2752(4) 0.8414(4) 0.0465(10) Uani d . 1
C C141 0.1651(8) 0.3844(5) 0.8925(5) 0.0709(15) Uani d . 1
H H141 0.2101 0.4503 0.8801 0.106 Uiso calc R 1
H H142 0.1802 0.4040 0.9713 0.106 Uiso calc R 1
H H143 0.0481 0.3681 0.8587 0.106 Uiso calc R 1
C C15 0.4003(6) 0.2420(4) 0.8993(4) 0.0489(10) Uani d . 1
C C151 0.4882(8) 0.3100(6) 1.0180(5) 0.0828(18) Uani d . 1
H H151 0.5838 0.3576 1.0199 0.124 Uiso calc R 1
H H152 0.5237 0.2551 1.0526 0.124 Uiso calc R 1
H H153 0.4133 0.3610 1.0575 0.124 Uiso calc R 1
S S10 0.33933(17) 0.61785(12) 0.25494(13) 0.0638(3) Uani d . 1
O O11 0.2804(6) 0.7264(4) 0.2498(5) 0.0915(14) Uani d . 1
O O12 0.4915(6) 0.5873(5) 0.2171(5) 0.1015(15) Uani d . 1
O O13 0.2149(6) 0.5216(5) 0.2183(5) 0.1008(16) Uani d . 1
C C10 0.4027(9) 0.6548(6) 0.4022(6) 0.0805(17) Uani d . 1
F F11 0.5204(8) 0.7454(4) 0.4510(4) 0.141(2) Uani d . 1
F F12 0.2763(9) 0.6842(7) 0.4523(5) 0.159(3) Uani d . 1
F F13 0.4650(7) 0.5644(4) 0.4261(4) 0.1174(16) Uani d . 1

loop_
_atom_site_aniso_label
_atom_site_aniso_U_11
_atom_site_aniso_U_22
_atom_site_aniso_U_33
_atom_site_aniso_U_12
_atom_site_aniso_U_13
_atom_site_aniso_U_23
Ir1 0.03992(12) 0.03982(12) 0.04199(12) 0.00010(7) 0.01340(7) 0.01420(7)
S1 0.0446(6) 0.0529(7) 0.0731(8) -0.0051(5) -0.0008(6) 0.0365(6)
S2 0.0432(6) 0.0484(6) 0.0554(6) 0.0009(5) 0.0034(5) 0.0218(5)
N1 0.049(2) 0.043(2) 0.054(2) -0.0029(16) 0.0138(17) 0.0163(17)
C2 0.044(2) 0.044(2) 0.046(2) 0.0012(18) 0.0130(19) 0.0165(19)
C3 0.065(3) 0.045(3) 0.082(4) 0.001(2) 0.018(3) 0.029(3)
C31 0.129(7) 0.091(5) 0.130(7) 0.058(5) 0.064(6) 0.053(5)
C4 0.062(3) 0.048(3) 0.060(3) -0.010(2) 0.003(2) 0.010(2)
C41 0.052(3) 0.066(3) 0.101(4) -0.002(3) 0.013(3) 0.029(3)
C1 0.071(4) 0.081(4) 0.055(3) -0.023(3) 0.025(3) 0.009(3)
O1 0.136(5) 0.171(6) 0.076(3) -0.044(4) 0.067(3) -0.003(3)
C11 0.039(2) 0.051(3) 0.096(4) 0.007(2) 0.029(2) 0.044(3)
C111 0.053(3) 0.080(4) 0.156(7) 0.021(3) 0.046(4) 0.073(4)
C12 0.070(3) 0.048(3) 0.070(3) 0.007(2) 0.044(3) 0.025(2)
C121 0.153(7) 0.067(4) 0.098(5) 0.017(4) 0.093(5) 0.017(4)
C13 0.054(3) 0.045(2) 0.046(2) 0.0000(19) 0.015(2) 0.0189(19)
C131 0.088(4) 0.090(4) 0.059(3) 0.005(3) 0.005(3) 0.043(3)
C14 0.045(2) 0.039(2) 0.057(3) 0.0066(18) 0.015(2) 0.0184(19)
C141 0.077(4) 0.050(3) 0.084(4) 0.022(3) 0.023(3) 0.020(3)
C15 0.044(2) 0.042(2) 0.063(3) -0.0019(19) 0.008(2) 0.023(2)
C151 0.079(4) 0.071(4) 0.079(4) -0.019(3) -0.017(3) 0.024(3)
S10 0.0569(7) 0.0605(7) 0.0832(9) -0.0009(6) 0.0147(7) 0.0383(7)
O11 0.084(3) 0.087(3) 0.134(4) 0.017(2) 0.024(3) 0.076(3)
O12 0.091(3) 0.093(3) 0.130(4) 0.016(3) 0.057(3) 0.038(3)
O13 0.084(3) 0.098(3) 0.122(4) -0.030(3) -0.013(3) 0.061(3)
C10 0.087(4) 0.070(4) 0.085(4) 0.010(3) 0.015(4) 0.032(3)
F11 0.168(5) 0.085(3) 0.125(4) -0.021(3) -0.039(4) 0.027(3)
F12 0.168(6) 0.234(7) 0.122(4) 0.084(5) 0.081(4) 0.095(5)
F13 0.157(4) 0.089(3) 0.106(3) 0.026(3) -0.012(3) 0.058(2)

loop_
_atom_type_symbol
_atom_type_description
_atom_type_scat_dispersion_real
_atom_type_scat_dispersion_imag
_atom_type_scat_source
C C 0.0033 0.0016 'International Tables Vol C Tables 4.2.6.8 and 6.1.1.4'
H H 0.0000 0.0000 'International Tables Vol C Tables 4.2.6.8 and 6.1.1.4'
N N 0.0061 0.0033 'International Tables Vol C Tables 4.2.6.8 and 6.1.1.4'
O O 0.0106 0.0060 'International Tables Vol C Tables 4.2.6.8 and 6.1.1.4'
F F 0.0171 0.0103 'International Tables Vol C Tables 4.2.6.8 and 6.1.1.4'
S S 0.1246 0.1234 'International Tables Vol C Tables 4.2.6.8 and 6.1.1.4'
Ir Ir -1.4442 7.9887 'International Tables Vol C Tables 4.2.6.8 and 6.1.1.4'

loop_
_geom_angle_atom_site_label_1
_geom_angle_atom_site_label_2
_geom_angle_atom_site_label_3
_geom_angle
C1 Ir1 C12 161.8(2)
C1 Ir1 C14 99.2(2)
C12 Ir1 C14 62.92(17)
C1 Ir1 C15 101.0(2)
C12 Ir1 C15 62.95(19)
C14 Ir1 C15 37.86(17)
C1 Ir1 C13 128.2(3)
C12 Ir1 C13 38.41(18)
C14 Ir1 C13 36.95(17)
C15 Ir1 C13 62.87(17)
C1 Ir1 C11 132.6(2)
C12 Ir1 C11 37.5(2)
C14 Ir1 C11 62.43(16)
C15 Ir1 C11 37.13(18)
C13 Ir1 C11 62.94(18)
C1 Ir1 S1 93.6(2)
C12 Ir1 S1 102.11(13)
C14 Ir1 S1 156.98(12)
C15 Ir1 S1 120.83(12)
C13 Ir1 S1 137.84(12)
C11 Ir1 S1 94.89(12)
C1 Ir1 S2 91.89(18)
C12 Ir1 S2 101.57(16)
C14 Ir1 S2 125.57(12)
C15 Ir1 S2 160.25(13)
C13 Ir1 S2 97.39(12)
C11 Ir1 S2 134.99(16)
S1 Ir1 S2 72.60(4)
C2 S1 Ir1 88.53(15)
C2 S2 Ir1 88.27(16)
C2 N1 C4 120.9(4)
C2 N1 C3 121.2(4)
C4 N1 C3 117.8(4)
N1 C2 S1 124.7(3)
N1 C2 S2 124.9(4)
S1 C2 S2 110.4(2)
N1 C3 C31 111.9(5)
N1 C3 H31 109.2
C31 C3 H31 109.2
N1 C3 H32 109.2
C31 C3 H32 109.2
H31 C3 H32 107.9
C3 C31 H311 109.5
C3 C31 H312 109.5
H311 C31 H312 109.5
C3 C31 H313 109.5
H311 C31 H313 109.5
H312 C31 H313 109.5
N1 C4 C41 112.5(4)
N1 C4 H41 109.1
C41 C4 H41 109.1
N1 C4 H42 109.1
C41 C4 H42 109.1
H41 C4 H42 107.8
C4 C41 H411 109.5
C4 C41 H412 109.5
H411 C41 H412 109.5
C4 C41 H413 109.5
H411 C41 H413 109.5
H412 C41 H413 109.5
O1 C1 Ir1 176.8(6)
C15 C11 C12 108.5(4)
C15 C11 C111 125.8(5)
C12 C11 C111 125.6(5)
C15 C11 Ir1 70.9(3)
C12 C11 Ir1 70.2(3)
C111 C11 Ir1 125.7(3)
C11 C111 H111 109.5
C11 C111 H112 109.5
H111 C111 H112 109.5
C11 C111 H113 109.5
H111 C111 H113 109.5
H112 C111 H113 109.5
C11 C12 C13 107.5(4)
C11 C12 C121 127.1(6)
C13 C12 C121 125.1(6)
C11 C12 Ir1 72.2(3)
C13 C12 Ir1 71.6(2)
C121 C12 Ir1 126.3(4)
C12 C121 H121 109.5
C12 C121 H122 109.5
H121 C121 H122 109.5
C12 C121 H123 109.5
H121 C121 H123 109.5
H122 C121 H123 109.5
C14 C13 C12 107.1(4)
C14 C13 C131 126.1(5)
C12 C13 C131 126.7(5)
C14 C13 Ir1 70.8(2)
C12 C13 Ir1 70.0(2)
C131 C13 Ir1 126.2(4)
C13 C131 H131 109.5
C13 C131 H132 109.5
H131 C131 H132 109.5
C13 C131 H133 109.5
H131 C131 H133 109.5
H132 C131 H133 109.5
C13 C14 C15 109.3(4)
C13 C14 C141 125.8(4)
C15 C14 C141 124.6(4)
C13 C14 Ir1 72.3(2)
C15 C14 Ir1 71.4(2)
C141 C14 Ir1 127.1(4)
C14 C141 H141 109.5
C14 C141 H142 109.5
H141 C141 H142 109.5
C14 C141 H143 109.5
H141 C141 H143 109.5
H142 C141 H143 109.5
C11 C15 C14 107.5(4)
C11 C15 C151 126.4(5)
C14 C15 C151 125.7(5)
C11 C15 Ir1 72.0(3)
C14 C15 Ir1 70.7(3)
C151 C15 Ir1 128.3(4)
C15 C151 H151 109.5
C15 C151 H152 109.5
H151 C151 H152 109.5
C15 C151 H153 109.5
H151 C151 H153 109.5
H152 C151 H153 109.5
O13 S10 O11 115.1(3)
O13 S10 O12 114.9(3)
O11 S10 O12 114.9(3)
O13 S10 C10 104.1(3)
O11 S10 C10 102.6(3)
O12 S10 C10 102.7(4)
F12 C10 F11 107.5(7)
F12 C10 F13 106.3(6)
F11 C10 F13 106.3(6)
F12 C10 S10 111.7(5)
F11 C10 S10 112.2(5)
F13 C10 S10 112.5(5)

loop_
_geom_bond_atom_site_label_1
_geom_bond_atom_site_label_2
_geom_bond_distance
Ir1 C1 1.862(5)
Ir1 C12 2.202(4)
Ir1 C14 2.204(4)
Ir1 C15 2.214(4)
Ir1 C13 2.223(4)
Ir1 C11 2.228(4)
Ir1 S1 2.3795(12)
Ir1 S2 2.3861(14)
S1 C2 1.717(5)
S2 C2 1.719(4)
N1 C2 1.318(6)
N1 C4 1.473(6)
N1 C3 1.478(6)
C3 C31 1.496(9)
C3 H31 0.9700
C3 H32 0.9700
C31 H311 0.9600
C31 H312 0.9600
C31 H313 0.9600
C4 C41 1.515(8)
C4 H41 0.9700
C4 H42 0.9700
C41 H411 0.9600
C41 H412 0.9600
C41 H413 0.9600
C1 O1 1.135(7)
C11 C15 1.415(7)
C11 C12 1.426(8)
C11 C111 1.512(7)
C111 H111 0.9600
C111 H112 0.9600
C111 H113 0.9600
C12 C13 1.456(7)
C12 C121 1.501(8)
C121 H121 0.9600
C121 H122 0.9600
C121 H123 0.9600
C13 C14 1.403(6)
C13 C131 1.498(7)
C131 H131 0.9600
C131 H132 0.9600
C131 H133 0.9600
C14 C15 1.434(6)
C14 C141 1.514(6)
C141 H141 0.9600
C141 H142 0.9600
C141 H143 0.9600
C15 C151 1.498(7)
C151 H151 0.9600
C151 H152 0.9600
C151 H153 0.9600
S10 O13 1.415(5)
S10 O11 1.428(4)
S10 O12 1.433(5)
S10 C10 1.794(7)
C10 F12 1.318(8)
C10 F11 1.328(8)
C10 F13 1.331(7)

loop_
_geom_torsion_atom_site_label_1
_geom_torsion_atom_site_label_2
_geom_torsion_atom_site_label_3
_geom_torsion_atom_site_label_4
_geom_torsion
C1 Ir1 S1 C2 87.8(2)
C12 Ir1 S1 C2 -101.6(2)
C14 Ir1 S1 C2 -148.3(3)
C15 Ir1 S1 C2 -167.1(2)
C13 Ir1 S1 C2 -84.7(2)
C11 Ir1 S1 C2 -138.9(2)
S2 Ir1 S1 C2 -3.07(15)
C1 Ir1 S2 C2 -90.1(3)
C12 Ir1 S2 C2 102.3(2)
C14 Ir1 S2 C2 167.1(2)
C15 Ir1 S2 C2 138.8(4)
C13 Ir1 S2 C2 141.02(19)
C11 Ir1 S2 C2 82.3(2)
S1 Ir1 S2 C2 3.06(15)
C4 N1 C2 S1 176.2(3)
C3 N1 C2 S1 -0.2(6)
C4 N1 C2 S2 -1.5(6)
C3 N1 C2 S2 -177.8(4)
Ir1 S1 C2 N1 -173.6(4)
Ir1 S1 C2 S2 4.3(2)
Ir1 S2 C2 N1 173.6(4)
Ir1 S2 C2 S1 -4.3(2)
C2 N1 C3 C31 -95.8(6)
C4 N1 C3 C31 87.7(6)
C2 N1 C4 C41 -86.9(6)
C3 N1 C4 C41 89.6(5)
C12 Ir1 C1 O1 -7(13)
C14 Ir1 C1 O1 -18(13)
C15 Ir1 C1 O1 20(13)
C13 Ir1 C1 O1 -44(13)
C11 Ir1 C1 O1 43(13)
S1 Ir1 C1 O1 143(13)
S2 Ir1 C1 O1 -145(13)
C1 Ir1 C11 C15 -38.2(4)
C12 Ir1 C11 C15 118.8(4)
C14 Ir1 C11 C15 38.2(3)
C13 Ir1 C11 C15 80.0(3)
S1 Ir1 C11 C15 -137.6(3)
S2 Ir1 C11 C15 152.2(2)
C1 Ir1 C11 C12 -157.0(4)
C14 Ir1 C11 C12 -80.6(3)
C15 Ir1 C11 C12 -118.8(4)
C13 Ir1 C11 C12 -38.8(3)
S1 Ir1 C11 C12 103.5(3)
S2 Ir1 C11 C12 33.3(3)
C1 Ir1 C11 C111 82.7(6)
C12 Ir1 C11 C111 -120.3(7)
C14 Ir1 C11 C111 159.1(6)
C15 Ir1 C11 C111 120.9(7)
C13 Ir1 C11 C111 -159.1(6)
S1 Ir1 C11 C111 -16.7(5)
S2 Ir1 C11 C111 -86.9(6)
C15 C11 C12 C13 2.5(5)
C111 C11 C12 C13 -176.3(4)
Ir1 C11 C12 C13 63.3(3)
C15 C11 C12 C121 176.7(5)
C111 C11 C12 C121 -2.1(8)
Ir1 C11 C12 C121 -122.5(5)
C15 C11 C12 Ir1 -60.8(3)
C111 C11 C12 Ir1 120.4(5)
C1 Ir1 C12 C11 66.6(9)
C14 Ir1 C12 C11 79.2(3)
C15 Ir1 C12 C11 36.4(3)
C13 Ir1 C12 C11 116.1(4)
S1 Ir1 C12 C11 -82.2(3)
S2 Ir1 C12 C11 -156.6(2)
C1 Ir1 C12 C13 -49.5(9)
C14 Ir1 C12 C13 -36.9(3)
C15 Ir1 C12 C13 -79.6(3)
C11 Ir1 C12 C13 -116.1(4)
S1 Ir1 C12 C13 161.8(3)
S2 Ir1 C12 C13 87.3(3)
C1 Ir1 C12 C121 -169.9(8)
C14 Ir1 C12 C121 -157.4(7)
C15 Ir1 C12 C121 159.9(7)
C13 Ir1 C12 C121 -120.5(7)
C11 Ir1 C12 C121 123.5(7)
S1 Ir1 C12 C121 41.3(6)
S2 Ir1 C12 C121 -33.2(6)
C11 C12 C13 C14 -2.3(5)
C121 C12 C13 C14 -176.6(5)
Ir1 C12 C13 C14 61.4(3)
C11 C12 C13 C131 175.4(5)
C121 C12 C13 C131 1.1(8)
Ir1 C12 C13 C131 -120.9(5)
C11 C12 C13 Ir1 -63.8(3)
C121 C12 C13 Ir1 121.9(5)
C1 Ir1 C13 C14 45.2(4)
C12 Ir1 C13 C14 -117.2(4)
C15 Ir1 C13 C14 -37.4(3)
C11 Ir1 C13 C14 -79.3(3)
S1 Ir1 C13 C14 -144.4(2)
S2 Ir1 C13 C14 143.4(2)
C1 Ir1 C13 C12 162.4(3)
C14 Ir1 C13 C12 117.2(4)
C15 Ir1 C13 C12 79.8(3)
C11 Ir1 C13 C12 37.9(3)
S1 Ir1 C13 C12 -27.1(4)
S2 Ir1 C13 C12 -99.3(3)
C1 Ir1 C13 C131 -76.1(5)
C12 Ir1 C13 C131 121.5(6)
C14 Ir1 C13 C131 -121.3(6)
C15 Ir1 C13 C131 -158.7(5)
C11 Ir1 C13 C131 159.4(5)
S1 Ir1 C13 C131 94.4(5)
S2 Ir1 C13 C131 22.2(5)
C12 C13 C14 C15 1.3(5)
C131 C13 C14 C15 -176.4(5)
Ir1 C13 C14 C15 62.2(3)
C12 C13 C14 C141 175.6(5)
C131 C13 C14 C141 -2.1(8)
Ir1 C13 C14 C141 -123.4(5)
C12 C13 C14 Ir1 -60.9(3)
C131 C13 C14 Ir1 121.4(5)
C1 Ir1 C14 C13 -145.6(3)
C12 Ir1 C14 C13 38.3(3)
C15 Ir1 C14 C13 118.3(4)
C11 Ir1 C14 C13 80.8(3)
S1 Ir1 C14 C13 91.4(4)
S2 Ir1 C14 C13 -46.6(3)
C1 Ir1 C14 C15 96.1(3)
C12 Ir1 C14 C15 -79.9(3)
C13 Ir1 C14 C15 -118.3(4)
C11 Ir1 C14 C15 -37.5(3)
S1 Ir1 C14 C15 -26.9(5)
S2 Ir1 C14 C15 -164.9(2)
C1 Ir1 C14 C141 -23.7(5)
C12 Ir1 C14 C141 160.2(5)
C15 Ir1 C14 C141 -119.8(6)
C13 Ir1 C14 C141 121.9(6)
C11 Ir1 C14 C141 -157.3(5)
S1 Ir1 C14 C141 -146.7(4)
S2 Ir1 C14 C141 75.3(5)
C12 C11 C15 C14 -1.7(5)
C111 C11 C15 C14 177.0(4)
Ir1 C11 C15 C14 -62.1(3)
C12 C11 C15 C151 -174.8(5)
C111 C11 C15 C151 3.9(8)
Ir1 C11 C15 C151 124.8(5)
C12 C11 C15 Ir1 60.4(3)
C111 C11 C15 Ir1 -120.8(5)
C13 C14 C15 C11 0.2(5)
C141 C14 C15 C11 -174.2(5)
Ir1 C14 C15 C11 63.0(3)
C13 C14 C15 C151 173.4(5)
C141 C14 C15 C151 -1.0(8)
Ir1 C14 C15 C151 -123.9(5)
C13 C14 C15 Ir1 -62.7(3)
C141 C14 C15 Ir1 122.8(5)
C1 Ir1 C15 C11 152.4(3)
C12 Ir1 C15 C11 -36.8(3)
C14 Ir1 C15 C11 -116.7(4)
C13 Ir1 C15 C11 -80.2(3)
S1 Ir1 C15 C11 51.4(3)
S2 Ir1 C15 C11 -77.7(5)
C1 Ir1 C15 C14 -90.9(3)
C12 Ir1 C15 C14 79.9(3)
C13 Ir1 C15 C14 36.5(3)
C11 Ir1 C15 C14 116.7(4)
S1 Ir1 C15 C14 168.1(2)
S2 Ir1 C15 C14 39.0(5)
C1 Ir1 C15 C151 29.8(5)
C12 Ir1 C15 C151 -159.4(5)
C14 Ir1 C15 C151 120.7(6)
C13 Ir1 C15 C151 157.2(5)
C11 Ir1 C15 C151 -122.6(6)
S1 Ir1 C15 C151 -71.2(5)
S2 Ir1 C15 C151 159.7(4)
O13 S10 C10 F12 -58.9(6)
O11 S10 C10 F12 61.4(6)
O12 S10 C10 F12 -179.1(6)
O13 S10 C10 F11 -179.7(5)
O11 S10 C10 F11 -59.4(6)
O12 S10 C10 F11 60.2(6)
O13 S10 C10 F13 60.5(6)
O11 S10 C10 F13 -179.2(5)
O12 S10 C10 F13 -59.6(6)
